data_4103255
loop_
_publ_author_name
'Peter Dr\"ose'
'Alan R. Crozier'
'Samira Lashkari'
'Jochen Gottfriedsen'
'Steffen Blaurock'
'Cristian G. Hrib'
'C\"acilia Maichle-M\"ossmer'
'Christoph Sch\"adle'
'Reiner Anwander'
'Frank T. Edelmann'

_publ_section_title
;
 Facile Access to Tetravalent Cerium Compounds: One-Electron Oxidation
 Using Iodine(III) Reagents
;
_journal_name_full 'Journal of the American Chemical Society'
_journal_page_first 14046
_journal_page_last 14047
_journal_paper_doi 10.1021/ja107494h
_journal_volume 132
_journal_year 2010
_chemical_formula_sum 'C26 H61 Ce Cl N4 O Si6'
_chemical_formula_weight 789.90
_chemical_name_systematic
; 
 ? 
;
_space_group_IT_number 14
_symmetry_cell_setting monoclinic
_symmetry_space_group_name_Hall '-P 2yn'
_symmetry_space_group_name_H-M 'P 1 21/n 1'
_atom_sites_solution_hydrogens geom
_atom_sites_solution_primary direct
_atom_sites_solution_secondary difmap
_audit_creation_method SHELXL-97
_cell_angle_alpha 90.00
_cell_angle_beta 94.46(3)
_cell_angle_gamma 90.00
_cell_formula_units_Z 4
_cell_length_a 11.861(2)
_cell_length_b 19.126(4)
_cell_length_c 18.467(4)
_cell_measurement_reflns_used 159196
_cell_measurement_temperature 143(2)
_cell_measurement_theta_max 33.54
_cell_measurement_theta_min 1.97
_cell_volume 4176.6(15)
_computing_cell_refinement 'STOE X-AREA'
_computing_data_collection 'STOE X-AREA'
_computing_data_reduction 'STOE X-RED'
_computing_molecular_graphics 'Bruker SHELXTL v4.5'
_computing_publication_material 'Bruker SHELXTL v4.5'
_computing_structure_refinement 'SHELXL-97 (Sheldrick, 1997)'
_computing_structure_solution 'SHELXS-97 (Sheldrick, 1990)'
_diffrn_ambient_temperature 143(2)
_diffrn_detector_area_resol_mean 6.67
_diffrn_measured_fraction_theta_full 0.999
_diffrn_measured_fraction_theta_max 0.999
_diffrn_measurement_device_type 'STOE IPDS 2T'
_diffrn_measurement_method 'rotation method'
_diffrn_radiation_monochromator graphite
_diffrn_radiation_source 'fine-focus sealed tube'
_diffrn_radiation_type MoK\a
_diffrn_radiation_wavelength 0.71073
_diffrn_reflns_av_R_equivalents 0.0900
_diffrn_reflns_av_sigmaI/netI 0.0390
_diffrn_reflns_limit_h_max 16
_diffrn_reflns_limit_h_min -16
_diffrn_reflns_limit_k_max 27
_diffrn_reflns_limit_k_min -27
_diffrn_reflns_limit_l_max 26
_diffrn_reflns_limit_l_min -26
_diffrn_reflns_number 88569
_diffrn_reflns_theta_full 30.51
_diffrn_reflns_theta_max 30.51
_diffrn_reflns_theta_min 2.02
_exptl_absorpt_coefficient_mu 1.349
_exptl_absorpt_correction_T_max 0.6476
_exptl_absorpt_correction_T_min 0.6422
_exptl_absorpt_correction_type sphere
_exptl_absorpt_process_details
;
Interpolation using  Int.Tab. Vol. C (1992) p. 523,Tab. 6.3.3.3
for values of muR in the range 0-2.5, and Int.Tab. Vol.II (1959)
p.302; Table 5.3.6 B for muR in the range 2.6-10.0.
The interpolation procedure of C.W.Dwiggins Jr (Acta Cryst.(1975)
A31,146-148) is used with some modification.
;
_exptl_crystal_colour red
_exptl_crystal_density_diffrn 1.256
_exptl_crystal_density_method 'not measured'
_exptl_crystal_description platelet
_exptl_crystal_F_000 1648
_exptl_crystal_size_max 0.50
_exptl_crystal_size_mid 0.40
_exptl_crystal_size_min 0.10
_refine_diff_density_max 1.129
_refine_diff_density_min -1.245
_refine_diff_density_rms 0.083
_refine_ls_extinction_method none
_refine_ls_goodness_of_fit_ref 1.131
_refine_ls_hydrogen_treatment 'methyls rigid and other riding'
_refine_ls_matrix_type full
_refine_ls_number_parameters 371
_refine_ls_number_reflns 12743
_refine_ls_number_restraints 0
_refine_ls_restrained_S_all 1.131
_refine_ls_R_factor_all 0.0381
_refine_ls_R_factor_gt 0.0319
_refine_ls_shift/su_max 0.007
_refine_ls_shift/su_mean 0.000
_refine_ls_structure_factor_coef Fsqd
_refine_ls_weighting_details 'calc w=1/[\s^2^(Fo^2^)+(0.0285P)^2^+1.8330P] where P=(Fo^2^+2Fc^2^)/3'
_refine_ls_weighting_scheme calc
_refine_ls_wR_factor_gt 0.0722
_refine_ls_wR_factor_ref 0.0744
_reflns_number_gt 11536
_reflns_number_total 12743
_reflns_threshold_expression >2sigma(I)
_cod_data_source_file ja107494h_si_002.cif
_cod_data_source_block ip15a
_cod_original_cell_volume 4176.8(15)
_cod_original_sg_symbol_H-M 'P 21/n'
_cod_database_code 4103255

loop_
_symmetry_equiv_pos_as_xyz
'x, y, z'
'-x+1/2, y+1/2, -z+1/2'
'-x, -y, -z'
'x-1/2, -y-1/2, z-1/2'

loop_
_atom_site_label
_atom_site_type_symbol
_atom_site_fract_x
_atom_site_fract_y
_atom_site_fract_z
_atom_site_U_iso_or_equiv
_atom_site_adp_type
_atom_site_occupancy
_atom_site_symmetry_multiplicity
_atom_site_calc_flag
_atom_site_refinement_flags
Ce Ce 0.102786(7) 0.813421(5) 0.235571(5) 0.01747(3) Uani 1 1 d .
Cl Cl 0.05210(4) 0.89639(3) 0.12317(3) 0.02905(10) Uani 1 1 d .
O1 O 0.26279(14) 0.46797(9) 0.58082(9) 0.0401(4) Uani 1 1 d .
Si1 Si 0.35981(4) 0.72749(3) 0.21994(3) 0.02382(10) Uani 1 1 d .
Si2 Si 0.35555(4) 0.88266(3) 0.19460(3) 0.02554(11) Uani 1 1 d .
Si3 Si 0.12783(5) 0.90628(3) 0.39866(3) 0.03013(12) Uani 1 1 d .
Si4 Si -0.07925(5) 0.93281(3) 0.29680(3) 0.03144(13) Uani 1 1 d .
Si5 Si -0.10483(5) 0.68571(3) 0.25388(5) 0.03815(16) Uani 1 1 d .
Si6 Si -0.01796(6) 0.70462(3) 0.10594(4) 0.03762(15) Uani 1 1 d .
N1 N 0.28554(12) 0.80624(8) 0.21757(9) 0.0205(3) Uani 1 1 d .
N2 N 0.04727(14) 0.88758(8) 0.31791(9) 0.0238(3) Uani 1 1 d .
N3 N -0.01281(13) 0.72718(8) 0.19819(11) 0.0287(4) Uani 1 1 d .
N4 N 0.15462(14) 0.73094(9) 0.34681(10) 0.0294(4) Uani 1 1 d .
C1 C 0.45431(18) 0.71890(12) 0.30528(14) 0.0342(5) Uani 1 1 d .
H1A H 0.5164 0.7526 0.3046 0.051 Uiso 1 1 calc R
H1B H 0.4852 0.6714 0.3087 0.051 Uiso 1 1 calc R
H1C H 0.4108 0.7281 0.3473 0.051 Uiso 1 1 calc R
C2 C 0.26239(18) 0.65001(10) 0.21563(13) 0.0318(4) Uani 1 1 d .
H2A H 0.1897 0.6635 0.2333 0.048 Uiso 1 1 calc R
H2B H 0.2961 0.6124 0.2461 0.048 Uiso 1 1 calc R
H2C H 0.2505 0.6337 0.1653 0.048 Uiso 1 1 calc R
C3 C 0.44820(19) 0.71727(13) 0.14096(14) 0.0366(5) Uani 1 1 d .
H3A H 0.4001 0.7215 0.0956 0.055 Uiso 1 1 calc R
H3B H 0.4844 0.6712 0.1431 0.055 Uiso 1 1 calc R
H3C H 0.5064 0.7537 0.1429 0.055 Uiso 1 1 calc R
C4 C 0.50291(17) 0.88762(13) 0.23807(17) 0.0431(6) Uani 1 1 d .
H4A H 0.5010 0.8858 0.2910 0.065 Uiso 1 1 calc R
H4B H 0.5380 0.9315 0.2242 0.065 Uiso 1 1 calc R
H4C H 0.5470 0.8481 0.2218 0.065 Uiso 1 1 calc R
C5 C 0.28226(18) 0.96346(10) 0.22490(14) 0.0315(4) Uani 1 1 d .
H5A H 0.2054 0.9515 0.2367 0.047 Uiso 1 1 calc R
H5B H 0.2786 0.9982 0.1858 0.047 Uiso 1 1 calc R
H5C H 0.3245 0.9828 0.2680 0.047 Uiso 1 1 calc R
C6 C 0.36234(19) 0.88864(13) 0.09398(14) 0.0392(5) Uani 1 1 d .
H6A H 0.4113 0.8515 0.0777 0.059 Uiso 1 1 calc R
H6B H 0.3931 0.9342 0.0815 0.059 Uiso 1 1 calc R
H6C H 0.2862 0.8833 0.0700 0.059 Uiso 1 1 calc R
C7 C 0.2786(2) 0.87899(13) 0.39535(13) 0.0375(5) Uani 1 1 d .
H7A H 0.2817 0.8332 0.3717 0.056 Uiso 1 1 calc R
H7B H 0.3145 0.8759 0.4449 0.056 Uiso 1 1 calc R
H7C H 0.3187 0.9135 0.3677 0.056 Uiso 1 1 calc R
C8 C 0.0714(3) 0.86029(14) 0.47765(13) 0.0455(6) Uani 1 1 d .
H8A H -0.0080 0.8731 0.4809 0.068 Uiso 1 1 calc R
H8B H 0.1155 0.8740 0.5225 0.068 Uiso 1 1 calc R
H8C H 0.0773 0.8096 0.4709 0.068 Uiso 1 1 calc R
C9 C 0.1336(3) 1.00232(13) 0.41865(14) 0.0485(6) Uani 1 1 d .
H9A H 0.1620 1.0272 0.3774 0.073 Uiso 1 1 calc R
H9B H 0.1842 1.0107 0.4623 0.073 Uiso 1 1 calc R
H9C H 0.0575 1.0192 0.4267 0.073 Uiso 1 1 calc R
C10 C -0.1643(3) 0.94448(19) 0.37718(17) 0.0625(9) Uani 1 1 d .
H10A H -0.1810 0.8986 0.3975 0.094 Uiso 1 1 calc R
H10B H -0.2353 0.9684 0.3620 0.094 Uiso 1 1 calc R
H10C H -0.1212 0.9725 0.4141 0.094 Uiso 1 1 calc R
C11 C -0.0509(2) 1.02142(12) 0.25986(15) 0.0437(6) Uani 1 1 d .
H11A H -0.0177 1.0513 0.2990 0.065 Uiso 1 1 calc R
H11B H -0.1219 1.0421 0.2394 0.065 Uiso 1 1 calc R
H11C H 0.0019 1.0174 0.2218 0.065 Uiso 1 1 calc R
C12 C -0.17341(17) 0.88506(13) 0.22728(15) 0.0391(5) Uani 1 1 d .
H12A H -0.1270 0.8581 0.1956 0.059 Uiso 1 1 calc R
H12B H -0.2196 0.9188 0.1981 0.059 Uiso 1 1 calc R
H12C H -0.2229 0.8532 0.2518 0.059 Uiso 1 1 calc R
C13 C -0.1198(2) 0.73385(13) 0.34107(17) 0.0479(7) Uani 1 1 d .
H13A H -0.0541 0.7643 0.3515 0.072 Uiso 1 1 calc R
H13B H -0.1244 0.7002 0.3807 0.072 Uiso 1 1 calc R
H13C H -0.1888 0.7622 0.3366 0.072 Uiso 1 1 calc R
C14 C -0.0560(2) 0.59507(13) 0.27985(19) 0.0518(7) Uani 1 1 d .
H14A H -0.0578 0.5657 0.2363 0.078 Uiso 1 1 calc R
H14B H -0.1061 0.5752 0.3143 0.078 Uiso 1 1 calc R
H14C H 0.0214 0.5971 0.3025 0.078 Uiso 1 1 calc R
C15 C -0.2510(2) 0.67947(15) 0.2092(2) 0.0619(10) Uani 1 1 d .
H15A H -0.2773 0.7262 0.1940 0.093 Uiso 1 1 calc R
H15B H -0.3016 0.6600 0.2435 0.093 Uiso 1 1 calc R
H15C H -0.2508 0.6489 0.1666 0.093 Uiso 1 1 calc R
C16 C -0.0322(3) 0.60772(13) 0.09117(19) 0.0599(8) Uani 1 1 d .
H16A H 0.0275 0.5834 0.1211 0.090 Uiso 1 1 calc R
H16B H -0.0251 0.5970 0.0398 0.090 Uiso 1 1 calc R
H16C H -0.1063 0.5922 0.1049 0.090 Uiso 1 1 calc R
C17 C -0.1369(2) 0.75001(14) 0.05319(18) 0.0542(7) Uani 1 1 d .
H17A H -0.2090 0.7300 0.0657 0.081 Uiso 1 1 calc R
H17B H -0.1294 0.7439 0.0011 0.081 Uiso 1 1 calc R
H17C H -0.1350 0.8000 0.0650 0.081 Uiso 1 1 calc R
C18 C 0.1150(2) 0.73007(14) 0.06379(15) 0.0461(6) Uani 1 1 d .
H18A H 0.1533 0.7673 0.0926 0.069 Uiso 1 1 calc R
H18B H 0.0960 0.7468 0.0142 0.069 Uiso 1 1 calc R
H18C H 0.1650 0.6894 0.0626 0.069 Uiso 1 1 calc R
C19 C 0.17497(17) 0.68719(10) 0.38798(12) 0.0274(4) Uani 1 1 d .
C20 C 0.20018(16) 0.63126(10) 0.43806(11) 0.0261(4) Uani 1 1 d .
C21 C 0.1280(2) 0.61621(14) 0.49188(15) 0.0453(6) Uani 1 1 d .
H21 H 0.0620 0.6436 0.4960 0.054 Uiso 1 1 calc R
C22 C 0.1520(2) 0.56213(16) 0.53887(15) 0.0495(7) Uani 1 1 d .
H22 H 0.1027 0.5522 0.5757 0.059 Uiso 1 1 calc R
C23 C 0.24850(17) 0.52129(11) 0.53325(11) 0.0296(4) Uani 1 1 d .
C24 C 0.32102(17) 0.53632(11) 0.48016(11) 0.0278(4) Uani 1 1 d .
H24 H 0.3873 0.5091 0.4763 0.033 Uiso 1 1 calc R
C25 C 0.29657(16) 0.59104(11) 0.43279(11) 0.0276(4) Uani 1 1 d .
H25 H 0.3462 0.6013 0.3962 0.033 Uiso 1 1 calc R
C26 C 0.3591(2) 0.42424(13) 0.57619(14) 0.0411(5) Uani 1 1 d .
H26A H 0.3607 0.4066 0.5265 0.062 Uiso 1 1 calc R
H26B H 0.3548 0.3848 0.6098 0.062 Uiso 1 1 calc R
H26C H 0.4279 0.4512 0.5891 0.062 Uiso 1 1 calc R

loop_
_atom_site_aniso_label
_atom_site_aniso_U_11
_atom_site_aniso_U_22
_atom_site_aniso_U_33
_atom_site_aniso_U_23
_atom_site_aniso_U_13
_atom_site_aniso_U_12
Ce 0.01393(4) 0.01807(5) 0.02064(5) 0.00060(3) 0.00274(3) 0.00081(3)
Cl 0.0283(2) 0.0322(2) 0.0264(2) 0.00717(18) 0.00110(17) 0.00080(17)
O1 0.0395(8) 0.0481(9) 0.0331(9) 0.0188(7) 0.0063(7) 0.0103(7)
Si1 0.0192(2) 0.0240(2) 0.0287(3) 0.0022(2) 0.00482(19) 0.00649(18)
Si2 0.0159(2) 0.0249(2) 0.0362(3) 0.0058(2) 0.0044(2) -0.00011(18)
Si3 0.0446(3) 0.0274(3) 0.0188(3) 0.0009(2) 0.0046(2) 0.0051(2)
Si4 0.0319(3) 0.0314(3) 0.0324(3) 0.0034(2) 0.0110(2) 0.0140(2)
Si5 0.0223(3) 0.0268(3) 0.0652(5) 0.0130(3) 0.0019(3) -0.0043(2)
Si6 0.0404(3) 0.0270(3) 0.0423(4) -0.0040(3) -0.0171(3) -0.0013(2)
N1 0.0156(6) 0.0209(7) 0.0252(8) 0.0010(6) 0.0024(5) 0.0021(5)
N2 0.0281(7) 0.0219(7) 0.0221(8) 0.0028(6) 0.0063(6) 0.0056(6)
N3 0.0199(7) 0.0234(7) 0.0417(10) 0.0035(7) -0.0046(7) -0.0025(6)
N4 0.0278(8) 0.0298(8) 0.0311(9) 0.0032(7) 0.0052(7) 0.0054(6)
C1 0.0260(9) 0.0347(11) 0.0413(13) 0.0073(9) -0.0007(8) 0.0084(8)
C2 0.0330(10) 0.0225(9) 0.0403(12) -0.0016(8) 0.0059(9) 0.0029(7)
C3 0.0306(10) 0.0408(12) 0.0399(13) 0.0031(10) 0.0126(9) 0.0135(9)
C4 0.0192(9) 0.0390(12) 0.0696(18) 0.0092(12) -0.0048(10) -0.0043(8)
C5 0.0299(9) 0.0223(9) 0.0421(12) 0.0031(8) 0.0020(8) -0.0011(7)
C6 0.0315(10) 0.0465(13) 0.0418(13) 0.0157(10) 0.0164(9) 0.0055(9)
C7 0.0416(12) 0.0424(12) 0.0271(11) 0.0015(9) -0.0064(9) 0.0000(9)
C8 0.0650(16) 0.0470(14) 0.0263(11) 0.0095(10) 0.0151(11) 0.0126(12)
C9 0.081(2) 0.0342(12) 0.0298(12) -0.0067(10) 0.0011(12) 0.0034(12)
C10 0.0579(17) 0.083(2) 0.0499(17) 0.0043(16) 0.0273(14) 0.0342(16)
C11 0.0597(15) 0.0276(10) 0.0430(14) 0.0009(10) -0.0003(12) 0.0155(10)
C12 0.0218(9) 0.0442(12) 0.0512(15) 0.0086(11) 0.0032(9) 0.0061(8)
C13 0.0335(11) 0.0421(13) 0.0706(19) 0.0170(13) 0.0211(12) 0.0032(10)
C14 0.0469(14) 0.0280(11) 0.081(2) 0.0163(12) 0.0072(14) -0.0018(10)
C15 0.0254(11) 0.0505(16) 0.108(3) 0.0152(16) -0.0074(14) -0.0134(10)
C16 0.078(2) 0.0300(12) 0.067(2) -0.0117(12) -0.0239(17) -0.0018(12)
C17 0.0557(15) 0.0422(13) 0.0591(18) 0.0007(13) -0.0321(14) -0.0011(11)
C18 0.0578(15) 0.0474(14) 0.0323(13) -0.0065(11) -0.0012(11) 0.0036(12)
C19 0.0256(8) 0.0286(9) 0.0283(10) -0.0007(8) 0.0041(7) 0.0033(7)
C20 0.0264(8) 0.0285(9) 0.0233(9) 0.0036(7) 0.0016(7) 0.0029(7)
C21 0.0370(12) 0.0582(15) 0.0432(14) 0.0203(12) 0.0183(10) 0.0220(11)
C22 0.0386(12) 0.0692(17) 0.0436(14) 0.0285(13) 0.0214(11) 0.0211(12)
C23 0.0309(9) 0.0342(10) 0.0235(9) 0.0065(8) 0.0015(7) 0.0042(8)
C24 0.0261(8) 0.0316(10) 0.0261(10) 0.0013(8) 0.0036(7) 0.0058(7)
C25 0.0268(9) 0.0303(9) 0.0263(10) 0.0029(8) 0.0061(7) 0.0029(7)
C26 0.0488(13) 0.0418(12) 0.0318(12) 0.0086(10) -0.0025(10) 0.0128(10)

loop_
_atom_type_symbol
_atom_type_description
_atom_type_scat_dispersion_real
_atom_type_scat_dispersion_imag
_atom_type_scat_source
C C 0.0033 0.0016 'International Tables Vol C Tables 4.2.6.8 and 6.1.1.4'
H H 0.0000 0.0000 'International Tables Vol C Tables 4.2.6.8 and 6.1.1.4'
N N 0.0061 0.0033 'International Tables Vol C Tables 4.2.6.8 and 6.1.1.4'
O O 0.0106 0.0060 'International Tables Vol C Tables 4.2.6.8 and 6.1.1.4'
Si Si 0.0817 0.0704 'International Tables Vol C Tables 4.2.6.8 and 6.1.1.4'
Cl Cl 0.1484 0.1585 'International Tables Vol C Tables 4.2.6.8 and 6.1.1.4'
Ce Ce -0.2486 2.6331 'International Tables Vol C Tables 4.2.6.8 and 6.1.1.4'

loop_
_geom_angle_atom_site_label_1
_geom_angle_atom_site_label_2
_geom_angle_atom_site_label_3
_geom_angle
N2 Ce N3 118.65(7)
N2 Ce N1 119.16(6)
N3 Ce N1 119.57(6)
N2 Ce N4 84.93(6)
N3 Ce N4 84.16(7)
N1 Ce N4 84.72(6)
N2 Ce Cl 95.33(5)
N3 Ce Cl 96.00(5)
N1 Ce Cl 94.85(5)
N4 Ce Cl 179.57(4)
N2 Ce Si4 27.24(5)
N3 Ce Si4 102.11(5)
N1 Ce Si4 138.07(4)
N4 Ce Si4 105.06(4)
Cl Ce Si4 75.30(2)
N2 Ce Si6 137.96(5)
N3 Ce Si6 27.26(5)
N1 Ce Si6 102.65(5)
N4 Ce Si6 104.08(5)
Cl Ce Si6 75.95(2)
Si4 Ce Si6 113.68(2)
N2 Ce Si2 102.50(5)
N3 Ce Si2 138.64(5)
N1 Ce Si2 26.86(4)
N4 Ce Si2 104.49(4)
Cl Ce Si2 75.13(3)
Si4 Ce Si2 113.87(2)
Si6 Ce Si2 114.20(2)
N2 Ce Si3 24.77(5)
N3 Ce Si3 130.96(5)
N1 Ce Si3 98.16(5)
N4 Ce Si3 68.37(4)
Cl Ce Si3 111.78(2)
Si4 Ce Si3 51.98(2)
Si6 Ce Si3 157.143(19)
Si2 Ce Si3 88.65(3)
N2 Ce Si1 131.69(5)
N3 Ce Si1 98.42(5)
N1 Ce Si1 24.70(4)
N4 Ce Si1 68.24(4)
Cl Ce Si1 111.34(3)
Si4 Ce Si1 157.648(17)
Si6 Ce Si1 88.65(3)
Si2 Ce Si1 51.521(18)
Si3 Ce Si1 107.12(3)
C23 O1 C26 117.79(17)
N1 Si1 C1 111.46(9)
N1 Si1 C3 112.53(9)
C1 Si1 C3 108.21(11)
N1 Si1 C2 111.88(8)
C1 Si1 C2 107.05(11)
C3 Si1 C2 105.35(11)
N1 Si1 Ce 32.18(5)
C1 Si1 Ce 116.20(8)
C3 Si1 Ce 131.19(8)
C2 Si1 Ce 80.60(7)
N1 Si2 C4 112.58(10)
N1 Si2 C6 110.49(10)
C4 Si2 C6 108.23(12)
N1 Si2 C5 112.06(8)
C4 Si2 C5 105.62(11)
C6 Si2 C5 107.59(11)
N1 Si2 Ce 35.02(5)
C4 Si2 Ce 137.09(9)
C6 Si2 Ce 110.50(8)
C5 Si2 Ce 79.55(7)
N2 Si3 C7 112.13(10)
N2 Si3 C8 111.39(12)
C7 Si3 C8 107.18(12)
N2 Si3 C9 112.24(11)
C7 Si3 C9 105.08(13)
C8 Si3 C9 108.48(12)
N2 Si3 Ce 32.17(5)
C7 Si3 Ce 81.20(8)
C8 Si3 Ce 114.96(10)
C9 Si3 Ce 131.94(9)
N2 Si4 C11 110.75(11)
N2 Si4 C10 112.84(12)
C11 Si4 C10 107.76(14)
N2 Si4 C12 111.54(9)
C11 Si4 C12 107.88(12)
C10 Si4 C12 105.80(15)
N2 Si4 Ce 35.44(6)
C11 Si4 Ce 110.57(9)
C10 Si4 Ce 137.73(10)
C12 Si4 Ce 78.73(7)
N3 Si5 C15 111.74(14)
N3 Si5 C13 112.82(10)
C15 Si5 C13 105.32(16)
N3 Si5 C14 112.02(11)
C15 Si5 C14 108.16(13)
C13 Si5 C14 106.37(14)
N3 Si6 C17 111.13(13)
N3 Si6 C18 111.85(11)
C17 Si6 C18 106.78(14)
N3 Si6 C16 112.30(13)
C17 Si6 C16 109.12(13)
C18 Si6 C16 105.34(15)
N3 Si6 Ce 35.44(5)
C17 Si6 Ce 110.04(9)
C18 Si6 Ce 79.16(9)
C16 Si6 Ce 137.17(11)
Si1 N1 Si2 118.65(8)
Si1 N1 Ce 123.12(8)
Si2 N1 Ce 118.12(7)
Si3 N2 Si4 119.50(9)
Si3 N2 Ce 123.06(8)
Si4 N2 Ce 117.32(9)
Si5 N3 Si6 118.94(10)
Si5 N3 Ce 123.58(10)
Si6 N3 Ce 117.31(9)
C19 N4 Ce 169.89(17)
N4 C19 C20 178.6(2)
C25 C20 C21 119.42(19)
C25 C20 C19 120.08(18)
C21 C20 C19 120.49(18)
C22 C21 C20 120.1(2)
C21 C22 C23 120.5(2)
O1 C23 C24 124.42(18)
O1 C23 C22 115.93(19)
C24 C23 C22 119.64(19)
C25 C24 C23 119.67(18)
C24 C25 C20 120.64(18)

loop_
_geom_bond_atom_site_label_1
_geom_bond_atom_site_label_2
_geom_bond_distance
Ce N2 2.2165(16)
Ce N3 2.2204(17)
Ce N1 2.2226(15)
Ce N4 2.6250(19)
Ce Cl 2.6447(7)
Ce Si4 3.3961(8)
Ce Si6 3.4030(9)
Ce Si2 3.4157(8)
Ce Si3 3.4893(8)
Ce Si1 3.4950(8)
O1 C23 1.348(2)
O1 C26 1.423(3)
Si1 N1 1.7436(15)
Si1 C1 1.869(3)
Si1 C3 1.872(2)
Si1 C2 1.877(2)
Si2 N1 1.7495(16)
Si2 C4 1.868(2)
Si2 C6 1.870(3)
Si2 C5 1.879(2)
Si3 N2 1.7446(19)
Si3 C7 1.869(2)
Si3 C8 1.871(2)
Si3 C9 1.874(3)
Si4 N2 1.7496(17)
Si4 C11 1.867(3)
Si4 C10 1.872(3)
Si4 C12 1.873(3)
Si5 N3 1.7471(19)
Si5 C15 1.865(3)
Si5 C13 1.875(3)
Si5 C14 1.878(2)
Si6 N3 1.754(2)
Si6 C17 1.866(3)
Si6 C18 1.876(3)
Si6 C16 1.879(3)
N4 C19 1.144(3)
C19 C20 1.430(3)
C20 C25 1.388(3)
C20 C21 1.391(3)
C21 C22 1.366(3)
C22 C23 1.396(3)
C23 C24 1.384(3)
C24 C25 1.380(3)

loop_
_geom_torsion_atom_site_label_1
_geom_torsion_atom_site_label_2
_geom_torsion_atom_site_label_3
_geom_torsion_atom_site_label_4
_geom_torsion
N2 Ce Si1 N1 -67.99(12)
N3 Ce Si1 N1 150.66(12)
N4 Ce Si1 N1 -129.12(12)
Cl Ce Si1 N1 50.80(11)
Si4 Ce Si1 N1 -52.72(11)
Si6 Ce Si1 N1 125.13(11)
Si2 Ce Si1 N1 2.28(11)
Si3 Ce Si1 N1 -71.69(11)
N2 Ce Si1 C1 21.07(10)
N3 Ce Si1 C1 -120.28(10)
N1 Ce Si1 C1 89.06(13)
N4 Ce Si1 C1 -40.06(9)
Cl Ce Si1 C1 139.86(8)
Si4 Ce Si1 C1 36.34(9)
Si6 Ce Si1 C1 -145.81(8)
Si2 Ce Si1 C1 91.34(8)
Si3 Ce Si1 C1 17.37(8)
N2 Ce Si1 C3 -132.24(12)
N3 Ce Si1 C3 86.41(12)
N1 Ce Si1 C3 -64.25(15)
N4 Ce Si1 C3 166.63(12)
Cl Ce Si1 C3 -13.45(11)
Si4 Ce Si1 C3 -116.97(11)
Si6 Ce Si1 C3 60.89(11)
Si2 Ce Si1 C3 -61.97(11)
Si3 Ce Si1 C3 -135.93(11)
N2 Ce Si1 C2 125.53(9)
N3 Ce Si1 C2 -15.82(9)
N1 Ce Si1 C2 -166.48(13)
N4 Ce Si1 C2 64.40(9)
Cl Ce Si1 C2 -115.68(8)
Si4 Ce Si1 C2 140.80(8)
Si6 Ce Si1 C2 -41.34(8)
Si2 Ce Si1 C2 -164.20(8)
Si3 Ce Si1 C2 121.84(8)
N2 Ce Si2 N1 131.84(11)
N3 Ce Si2 N1 -53.82(12)
N4 Ce Si2 N1 43.91(11)
Cl Ce Si2 N1 -135.89(10)
Si4 Ce Si2 N1 157.97(10)
Si6 Ce Si2 N1 -69.14(10)
Si3 Ce Si2 N1 111.14(10)
Si1 Ce Si2 N1 -2.11(10)
N2 Ce Si2 C4 75.37(14)
N3 Ce Si2 C4 -110.29(15)
N1 Ce Si2 C4 -56.47(16)
N4 Ce Si2 C4 -12.56(14)
Cl Ce Si2 C4 167.64(13)
Si4 Ce Si2 C4 101.50(13)
Si6 Ce Si2 C4 -125.61(13)
Si3 Ce Si2 C4 54.67(13)
Si1 Ce Si2 C4 -58.58(13)
N2 Ce Si2 C6 -131.41(9)
N3 Ce Si2 C6 42.93(11)
N1 Ce Si2 C6 96.75(13)
N4 Ce Si2 C6 140.66(9)
Cl Ce Si2 C6 -39.14(8)
Si4 Ce Si2 C6 -105.28(8)
Si6 Ce Si2 C6 27.61(8)
Si3 Ce Si2 C6 -152.11(8)
Si1 Ce Si2 C6 94.64(8)
N2 Ce Si2 C5 -26.39(9)
N3 Ce Si2 C5 147.95(10)
N1 Ce Si2 C5 -158.23(13)
N4 Ce Si2 C5 -114.32(9)
Cl Ce Si2 C5 65.88(8)
Si4 Ce Si2 C5 -0.26(8)
Si6 Ce Si2 C5 132.63(8)
Si3 Ce Si2 C5 -47.09(8)
Si1 Ce Si2 C5 -160.34(8)
N3 Ce Si3 N2 -68.54(12)
N1 Ce Si3 N2 149.78(11)
N4 Ce Si3 N2 -129.24(11)
Cl Ce Si3 N2 51.19(10)
Si4 Ce Si3 N2 2.43(10)
Si6 Ce Si3 N2 -54.74(11)
Si2 Ce Si3 N2 124.59(10)
Si1 Ce Si3 N2 173.40(10)
N2 Ce Si3 C7 -164.18(13)
N3 Ce Si3 C7 127.28(10)
N1 Ce Si3 C7 -14.40(9)
N4 Ce Si3 C7 66.58(9)
Cl Ce Si3 C7 -112.99(8)
Si4 Ce Si3 C7 -161.75(8)
Si6 Ce Si3 C7 141.08(8)
Si2 Ce Si3 C7 -39.59(8)
Si1 Ce Si3 C7 9.22(8)
N2 Ce Si3 C8 90.89(14)
N3 Ce Si3 C8 22.35(12)
N1 Ce Si3 C8 -119.33(11)
N4 Ce Si3 C8 -38.35(11)
Cl Ce Si3 C8 142.08(10)
Si4 Ce Si3 C8 93.32(10)
Si6 Ce Si3 C8 36.14(11)
Si2 Ce Si3 C8 -144.52(10)
Si1 Ce Si3 C8 -95.71(10)
N2 Ce Si3 C9 -61.77(17)
N3 Ce Si3 C9 -130.31(15)
N1 Ce Si3 C9 88.00(15)
N4 Ce Si3 C9 168.98(15)
Cl Ce Si3 C9 -10.58(14)
Si4 Ce Si3 C9 -59.35(14)
Si6 Ce Si3 C9 -116.52(14)
Si2 Ce Si3 C9 62.81(14)
Si1 Ce Si3 C9 111.63(14)
N3 Ce Si4 N2 130.88(10)
N1 Ce Si4 N2 -55.28(11)
N4 Ce Si4 N2 43.75(10)
Cl Ce Si4 N2 -136.01(9)
Si6 Ce Si4 N2 156.90(9)
Si2 Ce Si4 N2 -69.97(9)
Si3 Ce Si4 N2 -2.22(9)
Si1 Ce Si4 N2 -25.44(10)
N2 Ce Si4 C11 97.21(13)
N3 Ce Si4 C11 -131.91(11)
N1 Ce Si4 C11 41.92(12)
N4 Ce Si4 C11 140.96(11)
Cl Ce Si4 C11 -38.80(10)
Si6 Ce Si4 C11 -105.90(10)
Si2 Ce Si4 C11 27.23(10)
Si3 Ce Si4 C11 94.98(10)
Si1 Ce Si4 C11 71.76(11)
N2 Ce Si4 C10 -56.6(2)
N3 Ce Si4 C10 74.3(2)
N1 Ce Si4 C10 -111.9(2)
N4 Ce Si4 C10 -12.83(19)
Cl Ce Si4 C10 167.41(19)
Si6 Ce Si4 C10 100.31(19)
Si2 Ce Si4 C10 -126.56(19)
Si3 Ce Si4 C10 -58.81(19)
Si1 Ce Si4 C10 -82.03(19)
N2 Ce Si4 C12 -157.75(12)
N3 Ce Si4 C12 -26.86(9)
N1 Ce Si4 C12 146.97(10)
N4 Ce Si4 C12 -113.99(9)
Cl Ce Si4 C12 66.24(8)
Si6 Ce Si4 C12 -0.85(8)
Si2 Ce Si4 C12 132.28(8)
Si3 Ce Si4 C12 -159.97(8)
Si1 Ce Si4 C12 176.81(8)
N2 Ce Si6 N3 -53.88(12)
N1 Ce Si6 N3 131.95(10)
N4 Ce Si6 N3 44.29(10)
Cl Ce Si6 N3 -136.15(10)
Si4 Ce Si6 N3 -69.44(10)
Si2 Ce Si6 N3 157.59(9)
Si3 Ce Si6 N3 -23.15(11)
Si1 Ce Si6 N3 111.45(10)
N2 Ce Si6 C17 44.70(14)
N3 Ce Si6 C17 98.58(15)
N1 Ce Si6 C17 -129.47(13)
N4 Ce Si6 C17 142.88(13)
Cl Ce Si6 C17 -37.57(12)
Si4 Ce Si6 C17 29.14(12)
Si2 Ce Si6 C17 -103.83(12)
Si3 Ce Si6 C17 75.43(13)
Si1 Ce Si6 C17 -149.97(12)
N2 Ce Si6 C18 148.77(11)
N3 Ce Si6 C18 -157.35(13)
N1 Ce Si6 C18 -25.40(10)
N4 Ce Si6 C18 -113.06(10)
Cl Ce Si6 C18 66.50(9)
Si4 Ce Si6 C18 133.21(9)
Si2 Ce Si6 C18 0.24(9)
Si3 Ce Si6 C18 179.50(9)
Si1 Ce Si6 C18 -45.90(9)
N2 Ce Si6 C16 -110.30(19)
N3 Ce Si6 C16 -56.4(2)
N1 Ce Si6 C16 75.53(18)
N4 Ce Si6 C16 -12.13(18)
Cl Ce Si6 C16 167.43(18)
Si4 Ce Si6 C16 -125.86(18)
Si2 Ce Si6 C16 101.16(18)
Si3 Ce Si6 C16 -79.57(18)
Si1 Ce Si6 C16 55.03(18)
C1 Si1 N1 Si2 78.54(13)
C3 Si1 N1 Si2 -43.23(15)
C2 Si1 N1 Si2 -161.63(11)
Ce Si1 N1 Si2 -176.03(18)
C1 Si1 N1 Ce -105.43(12)
C3 Si1 N1 Ce 132.79(12)
C2 Si1 N1 Ce 14.40(14)
C4 Si2 N1 Si1 -41.70(16)
C6 Si2 N1 Si1 79.44(13)
C5 Si2 N1 Si1 -160.60(11)
Ce Si2 N1 Si1 176.23(17)
C4 Si2 N1 Ce 142.07(12)
C6 Si2 N1 Ce -96.79(11)
C5 Si2 N1 Ce 23.18(13)
N2 Ce N1 Si1 127.55(10)
N3 Ce N1 Si1 -33.87(13)
N4 Ce N1 Si1 46.35(10)
Cl Ce N1 Si1 -133.58(10)
Si4 Ce N1 Si1 153.07(6)
Si6 Ce N1 Si1 -56.92(10)
Si2 Ce N1 Si1 -176.05(18)
Si3 Ce N1 Si1 113.57(10)
N2 Ce N1 Si2 -56.41(11)
N3 Ce N1 Si2 142.18(9)
N4 Ce N1 Si2 -137.60(10)
Cl Ce N1 Si2 42.47(9)
Si4 Ce N1 Si2 -30.88(13)
Si6 Ce N1 Si2 119.13(9)
Si3 Ce N1 Si2 -70.38(9)
Si1 Ce N1 Si2 176.05(18)
C7 Si3 N2 Si4 -158.82(11)
C8 Si3 N2 Si4 81.06(13)
C9 Si3 N2 Si4 -40.81(15)
Ce Si3 N2 Si4 -175.73(17)
C7 Si3 N2 Ce 16.91(14)
C8 Si3 N2 Ce -103.21(12)
C9 Si3 N2 Ce 134.92(12)
C11 Si4 N2 Si3 79.34(14)
C10 Si4 N2 Si3 -41.55(18)
C12 Si4 N2 Si3 -160.49(11)
Ce Si4 N2 Si3 175.97(16)
C11 Si4 N2 Ce -96.63(12)
C10 Si4 N2 Ce 142.47(15)
C12 Si4 N2 Ce 23.53(13)
N3 Ce N2 Si3 126.79(10)
N1 Ce N2 Si3 -34.79(12)
N4 Ce N2 Si3 46.28(10)
Cl Ce N2 Si3 -133.38(9)
Si4 Ce N2 Si3 -175.82(17)
Si6 Ce N2 Si3 151.73(6)
Si2 Ce N2 Si3 -57.46(10)
Si1 Ce N2 Si3 -8.46(12)
N3 Ce N2 Si4 -57.39(11)
N1 Ce N2 Si4 141.03(8)
N4 Ce N2 Si4 -137.90(9)
Cl Ce N2 Si4 42.44(9)
Si6 Ce N2 Si4 -32.45(12)
Si2 Ce N2 Si4 118.36(8)
Si3 Ce N2 Si4 175.82(17)
Si1 Ce N2 Si4 167.36(5)
C15 Si5 N3 Si6 -43.90(17)
C13 Si5 N3 Si6 -162.35(12)
C14 Si5 N3 Si6 77.64(16)
C15 Si5 N3 Ce 131.28(14)
C13 Si5 N3 Ce 12.83(15)
C14 Si5 N3 Ce -107.18(15)
C17 Si6 N3 Si5 80.29(14)
C18 Si6 N3 Si5 -160.47(12)
C16 Si6 N3 Si5 -42.27(16)
Ce Si6 N3 Si5 175.48(17)
C17 Si6 N3 Ce -95.19(13)
C18 Si6 N3 Ce 24.05(14)
C16 Si6 N3 Ce 142.25(13)
N2 Ce N3 Si5 -33.30(13)
N1 Ce N3 Si5 128.20(10)
N4 Ce N3 Si5 47.66(10)
Cl Ce N3 Si5 -132.74(9)
Si4 Ce N3 Si5 -56.53(10)
Si6 Ce N3 Si5 -175.25(18)
Si2 Ce N3 Si5 152.99(6)
Si3 Ce N3 Si5 -6.92(13)
Si1 Ce N3 Si5 114.59(9)
N2 Ce N3 Si6 141.95(9)
N1 Ce N3 Si6 -56.54(11)
N4 Ce N3 Si6 -137.09(10)
Cl Ce N3 Si6 42.51(9)
Si4 Ce N3 Si6 118.72(8)
Si2 Ce N3 Si6 -31.76(13)
Si3 Ce N3 Si6 168.33(5)
Si1 Ce N3 Si6 -70.16(9)
N2 Ce N4 C19 154.4(9)
N3 Ce N4 C19 34.8(9)
N1 Ce N4 C19 -85.7(9)
Cl Ce N4 C19 -77(6)
Si4 Ce N4 C19 135.9(9)
Si6 Ce N4 C19 16.1(9)
Si2 Ce N4 C19 -104.0(9)
Si3 Ce N4 C19 173.4(9)
Si1 Ce N4 C19 -66.7(9)
Ce N4 C19 C20 4(9)
N4 C19 C20 C25 63(9)
N4 C19 C20 C21 -116(9)
C25 C20 C21 C22 -0.2(4)
C19 C20 C21 C22 179.1(3)
C20 C21 C22 C23 -0.3(5)
C26 O1 C23 C24 0.1(3)
C26 O1 C23 C22 178.9(2)
C21 C22 C23 O1 -178.1(3)
C21 C22 C23 C24 0.8(4)
O1 C23 C24 C25 178.1(2)
C22 C23 C24 C25 -0.7(3)
C23 C24 C25 C20 0.2(3)
C21 C20 C25 C24 0.2(3)
C19 C20 C25 C24 -179.1(2)
